data_1562805
loop_
_publ_author_name
'Nichols, Eric J.'
'Shi, Jiawanjun'
'Huq, Ashfia'
'Vogel, Sven C.'
'Misture, Scott T.'

_publ_section_title
;
 Controlling structure distortions in 3-layer ferroelectric Aurivillius
 oxides
;
_journal_name_full 'Journal of Solid State Chemistry'
_journal_page_first 475
_journal_page_last 482
_journal_paper_doi 10.1016/j.jssc.2012.09.025
_journal_volume 197
_journal_year 2013
_chemical_formula_sum 'Bi0.17 Nb0.17 O Sr0.17 Ti0.08'
_chemical_formula_weight 84.91
_space_group_IT_number 41
_space_group_name_Hall 'B -2ab 2'
_space_group_name_H-M_alt 'B 2 e b'
_symmetry_cell_setting orthorhombic
_symmetry_space_group_name_H-M 'B 2 e b'
_cell_angle_alpha 90.0
_cell_angle_beta 90.0
_cell_angle_gamma 90.0
_cell_formula_units_Z 48
_cell_length_a 5.50595(21)
_cell_length_b 5.50916(22)
_cell_length_c 33.20309(32)
_cell_measurement_temperature 298
_cell_volume 1007.15(6)
_computing_structure_refinement GSAS
_diffrn_ambient_temperature 298
_diffrn_measurement_device_type 'Siemens D500'
_diffrn_radiation_source 'x ray'
_diffrn_radiation_type 'Cu K\a~1~'
_diffrn_radiation_wavelength 1.5406
_pd_meas_scan_method cont
_pd_phase_name Bi2Sr2Nb2TiO12
_pd_proc_2theta_range_inc 0.03
_pd_proc_2theta_range_max 160
_pd_proc_2theta_range_min 5
_pd_proc_ls_prof_R_factor 0.0490
_pd_proc_ls_prof_wR_factor 0.0742
_refine_ls_goodness_of_fit_all 1.83
_refine_ls_matrix_type full
_refine_ls_number_parameters 71
_refine_ls_number_restraints 0
_refine_ls_shift/su_max 0.04
_refine_ls_shift/su_mean 0.00
_cod_data_source_file BI2SR2NB2TIO12.cif
_cod_data_source_block BI2SR2NB2TIO12
_cod_original_cell_volume 1007.155(56)
_cod_original_sg_symbol_H-M 'B 2 c b'
_cod_database_code 1562805

loop_
_symmetry_equiv_pos_site_id
_symmetry_equiv_pos_as_xyz
1 +x,+y,+z
2 +x,-y,-z
3 +x,-y+1/2,+z+1/2
4 +x,+y+1/2,-z+1/2
101 +x+1/2,+y,+z+1/2
102 +x+1/2,-y,-z+1/2
103 +x+1/2,-y+1/2,+z
104 +x+1/2,+y+1/2,-z

loop_
_atom_site_type_symbol
_atom_site_label
_atom_site_fract_x
_atom_site_fract_y
_atom_site_fract_z
_atom_site_occupancy
_atom_site_thermal_displace_type
_atom_site_U_iso_or_equiv
_atom_site_symmetry_multiplicity
Bi Bi1_1 1.0052(13) 0.0034(11) 0.214010(33) 0.8730(29) Uiso 0.01657(33) 8
Sr Sr1_1 1.005(9) 0.003(11) 0.1984(4) 0.1270(29) Uiso 0.01657(33) 8
Sr Sr2_1 -0.0023(13) 1.0047(14) 0.06301(4) 0.8730(29) Uiso 0.0184(4) 8
Bi Bi2_1 -0.0023(13) 1.0047(14) 0.06301(4) 0.1270(29) Uiso 0.0184(4) 8
Nb Nb1_1 0.0078(13) 1.0020(13) 0.37280(4) 0.7575(15) Uiso 0.0023(4) 8
Ti Ti1_1 0.0078(13) 1.0020(13) 0.37280(4) 0.2425(15) Uiso 0.0023(4) 8
Ti Ti2_1 -0.0113(32) 0.0 0.5 0.5149(29) Uiso 0.0028(13) 4
Nb Nb2_1 -0.0113(32) 0.0 0.5 0.4851(29) Uiso 0.0028(13) 4
O O1 0.71139 0.2885(8) 0.00027(21) 1.0 Uiso 0.0068(5) 8
O O2 0.2480(14) 0.2422(18) 0.25122(20) 1.0 Uiso 0.0065(5) 8
O O3 -0.0069(13) 1.0220(12) 0.44168(5) 1.0 Uiso 0.0094(7) 8
O O4 0.9980(13) 1.0130(15) 0.31782(7) 1.0 Uiso 0.0238(7) 8
O O5 0.2569(12) 0.2604(11) 0.11577(12) 1.0 Uiso 0.0060(9) 8
O O6 0.2337(13) 0.2390(11) 0.88021(12) 1.0 Uiso 0.0058(8) 8

loop_
_atom_type_symbol
_atom_type_number_in_cell
Bi 8.0
Sr 8.0
Nb 8.0
Ti 4.0
O 48.0

loop_
_geom_angle_atom_site_label_1
_geom_angle_atom_site_label_2
_geom_angle_atom_site_label_3
_geom_angle
_geom_angle_site_symmetry_1
_geom_angle_site_symmetry_2
_geom_angle_site_symmetry_3
_geom_angle_publ_flag
Sr1_1 Bi1_1 O2 123(6) 1_555 . 1_655 n
Sr1_1 Bi1_1 O2 120(7) 1_555 . 4_645 n
Sr1_1 Bi1_1 O2 120(6) 1_555 . 102_555 n
Sr1_1 Bi1_1 O2 122(7) 1_555 . 103_554 n
O2 Bi1_1 O2 75.05(19) 1_655 . 4_645 n
O2 Bi1_1 O2 116.11(20) 1_655 . 102_555 n
O2 Bi1_1 O2 73.71(19) 1_655 . 103_554 n
O2 Bi1_1 O2 74.47(19) 4_645 . 102_555 n
O2 Bi1_1 O2 117.71(19) 4_645 . 103_554 n
O2 Bi1_1 O2 73.26(18) 102_555 . 103_554 n
Bi1_1 Sr1_1 Sr1_1 90(6) 1_555 . 103_445 n
Bi1_1 Sr1_1 Sr1_1 90(7) 1_555 . 103_455 n
Bi1_1 Sr1_1 Sr1_1 90(7) 1_555 . 103_545 n
Bi1_1 Sr1_1 Sr1_1 90(6) 1_555 . 103_555 n
Bi1_1 Sr1_1 Nb1_1 131(6) 1_555 . 102_565 n
Bi1_1 Sr1_1 O2 47(5) 1_555 . 1_655 n
Bi1_1 Sr1_1 O2 50(6) 1_555 . 4_645 n
Bi1_1 Sr1_1 O2 50(5) 1_555 . 102_555 n
Bi1_1 Sr1_1 O2 49(6) 1_555 . 103_554 n
Bi1_1 Sr1_1 O4 101(7) 1_555 . 4_535 n
Bi1_1 Sr1_1 O4 101(7) 1_555 . 4_545 n
Bi1_1 Sr1_1 O4 101(6) 1_555 . 102_465 n
Bi1_1 Sr1_1 O4 101(6) 1_555 . 102_565 n
Sr1_1 Sr1_1 Sr1_1 90.029(33) 103_445 . 103_455 n
Sr1_1 Sr1_1 Sr1_1 89.2(25) 103_445 . 103_545 n
Sr1_1 Sr1_1 Sr1_1 180.000(32) 103_445 . 103_555 n
Sr1_1 Sr1_1 Nb1_1 57.50(31) 103_444 . 102_565 n
Sr1_1 Sr1_1 O2 136.9(9) 103_444 . 1_655 n
Sr1_1 Sr1_1 O2 88.1(20) 103_444 . 4_645 n
Sr1_1 Sr1_1 O2 40.5(7) 103_444 . 102_555 n
Sr1_1 Sr1_1 O2 90.1(8) 103_444 . 103_554 n
Sr1_1 Sr1_1 O4 44.9(15) 103_444 . 4_535 n
Sr1_1 Sr1_1 O4 133.6(16) 103_444 . 4_545 n
Sr1_1 Sr1_1 O4 44.63(18) 103_444 . 102_465 n
Sr1_1 Sr1_1 O4 131.7(24) 103_444 . 102_565 n
Sr1_1 Sr1_1 Sr1_1 180.000(32) 103_455 . 103_545 n
Sr1_1 Sr1_1 Sr1_1 90.7(26) 103_455 . 103_555 n
Sr1_1 Sr1_1 Nb1_1 57.80(32) 103_454 . 102_565 n
Sr1_1 Sr1_1 O2 90.6(22) 103_454 . 1_655 n
Sr1_1 Sr1_1 O2 139.5(9) 103_454 . 4_645 n
Sr1_1 Sr1_1 O2 88.7(8) 103_454 . 102_555 n
Sr1_1 Sr1_1 O2 41.3(8) 103_454 . 103_554 n
Sr1_1 Sr1_1 O4 132.8(14) 103_454 . 4_535 n
Sr1_1 Sr1_1 O4 45.6(17) 103_454 . 4_545 n
Sr1_1 Sr1_1 O4 47.46(18) 103_454 . 102_465 n
Sr1_1 Sr1_1 O4 136.1(25) 103_454 . 102_565 n
Sr1_1 Sr1_1 Sr1_1 90.029(33) 103_545 . 103_555 n
Sr1_1 Sr1_1 Nb1_1 121.7(17) 103_544 . 102_565 n
Sr1_1 Sr1_1 O2 90.0(8) 103_544 . 1_655 n
Sr1_1 Sr1_1 O2 40.5(10) 103_544 . 4_645 n
Sr1_1 Sr1_1 O2 90.7(22) 103_544 . 102_555 n
Sr1_1 Sr1_1 O2 138.7(9) 103_544 . 103_554 n
Sr1_1 Sr1_1 O4 46.5(17) 103_544 . 4_535 n
Sr1_1 Sr1_1 O4 135.1(14) 103_544 . 4_545 n
Sr1_1 Sr1_1 O4 131.8(24) 103_544 . 102_465 n
Sr1_1 Sr1_1 O4 44.64(18) 103_544 . 102_565 n
Sr1_1 Sr1_1 Nb1_1 123.0(16) 103_554 . 102_565 n
Sr1_1 Sr1_1 O2 43.1(8) 103_554 . 1_655 n
Sr1_1 Sr1_1 O2 91.3(8) 103_554 . 4_645 n
Sr1_1 Sr1_1 O2 139.5(8) 103_554 . 102_555 n
Sr1_1 Sr1_1 O2 90.5(19) 103_554 . 103_554 n
Sr1_1 Sr1_1 O4 134.4(17) 103_554 . 4_535 n
Sr1_1 Sr1_1 O4 47.1(15) 103_554 . 4_545 n
Sr1_1 Sr1_1 O4 136.1(24) 103_554 . 102_465 n
Sr1_1 Sr1_1 O4 47.57(19) 103_554 . 102_565 n
Nb1_1 Sr1_1 O2 147.6(23) 102_565 . 1_655 n
Nb1_1 Sr1_1 O2 144.3(21) 102_565 . 4_645 n
Nb1_1 Sr1_1 O2 90.2(13) 102_565 . 102_555 n
Nb1_1 Sr1_1 O2 91.8(14) 102_565 . 103_554 n
Nb1_1 Sr1_1 O4 81.6(10) 102_565 . 4_535 n
Nb1_1 Sr1_1 O4 82.8(11) 102_565 . 4_545 n
Nb1_1 Sr1_1 O4 29.91(33) 102_565 . 102_465 n
Nb1_1 Sr1_1 O4 127.9(6) 102_565 . 102_565 n
O2 Sr1_1 O2 64.7(8) 1_655 . 4_645 n
O2 Sr1_1 O2 96.4(5) 1_655 . 102_555 n
O2 Sr1_1 O2 63.6(10) 1_655 . 103_554 n
O2 Sr1_1 O4 130.1(20) 1_655 . 4_535 n
O2 Sr1_1 O4 68.4(14) 1_655 . 4_545 n
O2 Sr1_1 O4 131.0(20) 1_655 . 102_465 n
O2 Sr1_1 O4 68.9(11) 1_655 . 102_565 n
O2 Sr1_1 O2 64.6(9) 4_645 . 102_555 n
O2 Sr1_1 O2 98.2(5) 4_645 . 103_554 n
O2 Sr1_1 O4 65.7(15) 4_645 . 4_535 n
O2 Sr1_1 O4 132.6(17) 4_645 . 4_545 n
O2 Sr1_1 O4 127.9(18) 4_645 . 102_465 n
O2 Sr1_1 O4 66.4(12) 4_645 . 102_565 n
O2 Sr1_1 O2 63.6(8) 102_555 . 103_554 n
O2 Sr1_1 O4 66.7(13) 102_555 . 4_535 n
O2 Sr1_1 O4 129.1(19) 102_555 . 4_545 n
O2 Sr1_1 O4 64.3(11) 102_555 . 102_465 n
O2 Sr1_1 O4 130.4(20) 102_555 . 102_565 n
O2 Sr1_1 O4 129.8(16) 103_554 . 4_535 n
O2 Sr1_1 O4 66.3(14) 103_554 . 4_545 n
O2 Sr1_1 O4 67.6(12) 103_554 . 102_465 n
O2 Sr1_1 O4 132.0(17) 103_554 . 102_565 n
O4 Sr1_1 O4 157.8(6) 4_535 . 4_545 n
O4 Sr1_1 O4 85.3(14) 4_535 . 102_465 n
O4 Sr1_1 O4 86.8(17) 4_535 . 102_565 n
O4 Sr1_1 O4 88.9(16) 4_545 . 102_465 n
O4 Sr1_1 O4 90.5(14) 4_545 . 102_565 n
O4 Sr1_1 O4 157.6(7) 102_465 . 102_565 n
Sr2_1 Sr2_1 Sr2_1 89.50(16) 2_575 . 103_464 n
Sr2_1 Sr2_1 Sr2_1 90.49(15) 2_575 . 103_474 n
Sr2_1 Sr2_1 Sr2_1 89.50(16) 2_575 . 103_564 n
Sr2_1 Sr2_1 Sr2_1 90.49(15) 2_575 . 103_574 n
Sr2_1 Sr2_1 Nb1_1 126.88(30) 2_575 . 4_545 n
Sr2_1 Sr2_1 Nb1_1 128.57(30) 2_575 . 4_555 n
Sr2_1 Sr2_1 Nb1_1 128.30(8) 2_575 . 102_475 n
Sr2_1 Sr2_1 Nb1_1 127.18(8) 2_575 . 102_575 n
Sr2_1 Sr2_1 Ti1_1 126.88(30) 2_575 . 4_545 n
Sr2_1 Sr2_1 Ti1_1 128.57(30) 2_575 . 4_555 n
Sr2_1 Sr2_1 Ti1_1 128.30(8) 2_575 . 102_475 n
Sr2_1 Sr2_1 Ti1_1 127.18(8) 2_575 . 102_575 n
Sr2_1 Sr2_1 Ti2_1 52.34(14) 2_575 . 3_554 n
Sr2_1 Sr2_1 Ti2_1 53.23(14) 2_575 . 3_564 n
Sr2_1 Sr2_1 Ti2_1 53.26(17) 2_575 . 101_464 n
Sr2_1 Sr2_1 Ti2_1 52.26(18) 2_575 . 101_564 n
Sr2_1 Sr2_1 Nb2_1 52.34(14) 2_575 . 3_554 n
Sr2_1 Sr2_1 Nb2_1 53.23(14) 2_575 . 3_564 n
Sr2_1 Sr2_1 Nb2_1 53.26(17) 2_575 . 101_464 n
Sr2_1 Sr2_1 Nb2_1 52.26(18) 2_575 . 101_564 n
Sr2_1 Sr2_1 O1 38.67(13) 2_575 . 103_464 n
Sr2_1 Sr2_1 O1 38.05(13) 2_575 . 104_454 n
Sr2_1 Sr2_1 O3 85.95(21) 2_575 . 4_545 n
Sr2_1 Sr2_1 O3 87.58(21) 2_575 . 4_555 n
Sr2_1 Sr2_1 Sr2_1 90.023(7) 103_464 . 103_474 n
Sr2_1 Sr2_1 Sr2_1 88.91(32) 103_464 . 103_564 n
Sr2_1 Sr2_1 Sr2_1 178.93(33) 103_464 . 103_574 n
Sr2_1 Sr2_1 Nb1_1 56.33(18) 103_464 . 4_545 n
Sr2_1 Sr2_1 Nb1_1 125.07(13) 103_464 . 4_555 n
Sr2_1 Sr2_1 Nb1_1 56.15(11) 103_464 . 102_475 n
Sr2_1 Sr2_1 Nb1_1 123.40(25) 103_464 . 102_575 n
Sr2_1 Sr2_1 Ti1_1 56.33(18) 103_464 . 4_545 n
Sr2_1 Sr2_1 Ti1_1 125.07(13) 103_464 . 4_555 n
Sr2_1 Sr2_1 Ti1_1 56.15(11) 103_464 . 102_475 n
Sr2_1 Sr2_1 Ti1_1 123.40(25) 103_464 . 102_575 n
Sr2_1 Sr2_1 Ti2_1 54.53(28) 103_464 . 3_554 n
Sr2_1 Sr2_1 Ti2_1 123.80(27) 103_464 . 3_564 n
Sr2_1 Sr2_1 Ti2_1 55.50(9) 103_464 . 101_464 n
Sr2_1 Sr2_1 Ti2_1 123.26(23) 103_464 . 101_564 n
Sr2_1 Sr2_1 Nb2_1 54.53(28) 103_464 . 3_554 n
Sr2_1 Sr2_1 Nb2_1 123.80(27) 103_464 . 3_564 n
Sr2_1 Sr2_1 Nb2_1 55.50(9) 103_464 . 101_464 n
Sr2_1 Sr2_1 Nb2_1 123.26(23) 103_464 . 101_564 n
Sr2_1 Sr2_1 O1 128.16(16) 103_464 . 103_464 n
Sr2_1 Sr2_1 O1 89.44(27) 103_464 . 104_454 n
Sr2_1 Sr2_1 O3 44.01(24) 103_464 . 4_545 n
Sr2_1 Sr2_1 O3 134.95(23) 103_464 . 4_555 n
Sr2_1 Sr2_1 Sr2_1 178.93(33) 103_474 . 103_564 n
Sr2_1 Sr2_1 Sr2_1 91.04(33) 103_474 . 103_574 n
Sr2_1 Sr2_1 Nb1_1 124.51(14) 103_474 . 4_545 n
Sr2_1 Sr2_1 Nb1_1 57.21(20) 103_474 . 4_555 n
Sr2_1 Sr2_1 Nb1_1 56.47(11) 103_474 . 102_475 n
Sr2_1 Sr2_1 Nb1_1 125.14(25) 103_474 . 102_575 n
Sr2_1 Sr2_1 Ti1_1 124.51(14) 103_474 . 4_545 n
Sr2_1 Sr2_1 Ti1_1 57.21(20) 103_474 . 4_555 n
Sr2_1 Sr2_1 Ti1_1 56.47(11) 103_474 . 102_475 n
Sr2_1 Sr2_1 Ti1_1 125.14(25) 103_474 . 102_575 n
Sr2_1 Sr2_1 Ti2_1 123.34(26) 103_474 . 3_554 n
Sr2_1 Sr2_1 Ti2_1 55.51(31) 103_474 . 3_564 n
Sr2_1 Sr2_1 Ti2_1 55.48(9) 103_474 . 101_464 n
Sr2_1 Sr2_1 Ti2_1 124.72(25) 103_474 . 101_564 n
Sr2_1 Sr2_1 Nb2_1 123.34(26) 103_474 . 3_554 n
Sr2_1 Sr2_1 Nb2_1 55.51(31) 103_474 . 3_564 n
Sr2_1 Sr2_1 Nb2_1 55.48(9) 103_474 . 101_464 n
Sr2_1 Sr2_1 Nb2_1 124.72(25) 103_474 . 101_564 n
Sr2_1 Sr2_1 O1 90.89(28) 103_474 . 103_464 n
Sr2_1 Sr2_1 O1 128.54(15) 103_474 . 104_454 n
Sr2_1 Sr2_1 O3 133.84(24) 103_474 . 4_545 n
Sr2_1 Sr2_1 O3 45.10(24) 103_474 . 4_555 n
Sr2_1 Sr2_1 Sr2_1 90.023(7) 103_564 . 103_574 n
Sr2_1 Sr2_1 Nb1_1 54.78(19) 103_564 . 4_545 n
Sr2_1 Sr2_1 Nb1_1 123.51(13) 103_564 . 4_555 n
Sr2_1 Sr2_1 Nb1_1 122.81(25) 103_564 . 102_475 n
Sr2_1 Sr2_1 Nb1_1 55.58(10) 103_564 . 102_575 n
Sr2_1 Sr2_1 Ti1_1 54.78(19) 103_564 . 4_545 n
Sr2_1 Sr2_1 Ti1_1 123.51(13) 103_564 . 4_555 n
Sr2_1 Sr2_1 Ti1_1 122.81(25) 103_564 . 102_475 n
Sr2_1 Sr2_1 Ti1_1 55.58(10) 103_564 . 102_575 n
Sr2_1 Sr2_1 Ti2_1 55.92(30) 103_564 . 3_554 n
Sr2_1 Sr2_1 Ti2_1 125.21(25) 103_564 . 3_564 n
Sr2_1 Sr2_1 Ti2_1 123.78(25) 103_564 . 101_464 n
Sr2_1 Sr2_1 Ti2_1 56.00(9) 103_564 . 101_564 n
Sr2_1 Sr2_1 Nb2_1 55.92(30) 103_564 . 3_554 n
Sr2_1 Sr2_1 Nb2_1 125.21(25) 103_564 . 3_564 n
Sr2_1 Sr2_1 Nb2_1 123.78(25) 103_564 . 101_464 n
Sr2_1 Sr2_1 Nb2_1 56.00(9) 103_564 . 101_564 n
Sr2_1 Sr2_1 O1 89.77(16) 103_564 . 103_464 n
Sr2_1 Sr2_1 O1 51.46(15) 103_564 . 104_454 n
Sr2_1 Sr2_1 O3 45.10(25) 103_564 . 4_545 n
Sr2_1 Sr2_1 O3 135.97(23) 103_564 . 4_555 n
Sr2_1 Sr2_1 Nb1_1 122.94(14) 103_574 . 4_545 n
Sr2_1 Sr2_1 Nb1_1 55.64(18) 103_574 . 4_555 n
Sr2_1 Sr2_1 Nb1_1 124.56(25) 103_574 . 102_475 n
Sr2_1 Sr2_1 Nb1_1 55.87(11) 103_574 . 102_575 n
Sr2_1 Sr2_1 Ti1_1 122.94(14) 103_574 . 4_545 n
Sr2_1 Sr2_1 Ti1_1 55.64(18) 103_574 . 4_555 n
Sr2_1 Sr2_1 Ti1_1 124.56(25) 103_574 . 102_475 n
Sr2_1 Sr2_1 Ti1_1 55.87(11) 103_574 . 102_575 n
Sr2_1 Sr2_1 Ti2_1 124.75(27) 103_574 . 3_554 n
Sr2_1 Sr2_1 Ti2_1 56.93(29) 103_574 . 3_564 n
Sr2_1 Sr2_1 Ti2_1 125.23(23) 103_574 . 101_464 n
Sr2_1 Sr2_1 Ti2_1 56.01(10) 103_574 . 101_564 n
Sr2_1 Sr2_1 Nb2_1 124.75(27) 103_574 . 3_554 n
Sr2_1 Sr2_1 Nb2_1 56.93(29) 103_574 . 3_564 n
Sr2_1 Sr2_1 Nb2_1 125.23(23) 103_574 . 101_464 n
Sr2_1 Sr2_1 Nb2_1 56.01(10) 103_574 . 101_564 n
Sr2_1 Sr2_1 O1 51.82(16) 103_574 . 103_464 n
Sr2_1 Sr2_1 O1 89.89(16) 103_574 . 104_454 n
Sr2_1 Sr2_1 O3 134.93(25) 103_574 . 4_545 n
Sr2_1 Sr2_1 O3 46.11(23) 103_574 . 4_555 n
Nb1_1 Sr2_1 Nb1_1 104.52(5) 4_545 . 4_555 n
Nb1_1 Sr2_1 Nb1_1 68.04(17) 4_545 . 102_475 n
Nb1_1 Sr2_1 Nb1_1 67.07(17) 4_545 . 102_575 n
Nb1_1 Sr2_1 Ti1_1 0.0 4_545 . 4_545 n
Nb1_1 Sr2_1 Ti1_1 104.52(5) 4_545 . 4_555 n
Nb1_1 Sr2_1 Ti1_1 68.04(17) 4_545 . 102_475 n
Nb1_1 Sr2_1 Ti1_1 67.07(17) 4_545 . 102_575 n
Nb1_1 Sr2_1 Ti2_1 74.56(17) 4_545 . 3_554 n
Nb1_1 Sr2_1 Ti2_1 180.0000(6) 4_545 . 3_564 n
Nb1_1 Sr2_1 Ti2_1 111.82(21) 4_545 . 101_464 n
Nb1_1 Sr2_1 Ti2_1 110.78(24) 4_545 . 101_564 n
Nb1_1 Sr2_1 Nb2_1 74.56(17) 4_545 . 3_554 n
Nb1_1 Sr2_1 Nb2_1 180.0000(6) 4_545 . 3_564 n
Nb1_1 Sr2_1 Nb2_1 111.82(21) 4_545 . 101_464 n
Nb1_1 Sr2_1 Nb2_1 110.78(24) 4_545 . 101_564 n
Nb1_1 Sr2_1 O1 144.40(29) 4_545 . 103_464 n
Nb1_1 Sr2_1 O1 96.82(26) 4_545 . 104_454 n
Nb1_1 Sr2_1 O3 40.96(12) 4_545 . 4_545 n
Nb1_1 Sr2_1 O3 145.54(12) 4_545 . 4_555 n
Nb1_1 Sr2_1 Nb1_1 68.92(17) 4_555 . 102_475 n
Nb1_1 Sr2_1 Nb1_1 67.94(17) 4_555 . 102_575 n
Nb1_1 Sr2_1 Ti1_1 104.52(5) 4_555 . 4_545 n
Nb1_1 Sr2_1 Ti1_1 0.0 4_555 . 4_555 n
Nb1_1 Sr2_1 Ti1_1 68.92(17) 4_555 . 102_475 n
Nb1_1 Sr2_1 Ti1_1 67.94(17) 4_555 . 102_575 n
Nb1_1 Sr2_1 Ti2_1 179.08(18) 4_555 . 3_554 n
Nb1_1 Sr2_1 Ti2_1 75.37(17) 4_555 . 3_564 n
Nb1_1 Sr2_1 Ti2_1 112.70(24) 4_555 . 101_464 n
Nb1_1 Sr2_1 Ti2_1 111.65(21) 4_555 . 101_564 n
Nb1_1 Sr2_1 Nb2_1 179.08(18) 4_555 . 3_554 n
Nb1_1 Sr2_1 Nb2_1 75.37(17) 4_555 . 3_564 n
Nb1_1 Sr2_1 Nb2_1 112.70(24) 4_555 . 101_464 n
Nb1_1 Sr2_1 Nb2_1 111.65(21) 4_555 . 101_564 n
Nb1_1 Sr2_1 O1 97.82(25) 4_555 . 103_464 n
Nb1_1 Sr2_1 O1 145.38(27) 4_555 . 104_454 n
Nb1_1 Sr2_1 O3 145.47(12) 4_555 . 4_545 n
Nb1_1 Sr2_1 O3 41.03(12) 4_555 . 4_555 n
Nb1_1 Sr2_1 Nb1_1 104.48(5) 102_475 . 102_575 n
Nb1_1 Sr2_1 Ti1_1 68.04(17) 102_475 . 4_545 n
Nb1_1 Sr2_1 Ti1_1 68.92(17) 102_475 . 4_555 n
Nb1_1 Sr2_1 Ti1_1 0.0 102_475 . 102_475 n
Nb1_1 Sr2_1 Ti1_1 104.48(5) 102_475 . 102_575 n
Nb1_1 Sr2_1 Ti2_1 110.67(31) 102_475 . 3_554 n
Nb1_1 Sr2_1 Ti2_1 111.98(33) 102_475 . 3_564 n
Nb1_1 Sr2_1 Ti2_1 75.05(21) 102_475 . 101_464 n
Nb1_1 Sr2_1 Ti2_1 178.81(28) 102_475 . 101_564 n
Nb1_1 Sr2_1 Nb2_1 110.67(31) 102_475 . 3_554 n
Nb1_1 Sr2_1 Nb2_1 111.98(33) 102_475 . 3_564 n
Nb1_1 Sr2_1 Nb2_1 75.05(21) 102_475 . 101_464 n
Nb1_1 Sr2_1 Nb2_1 178.81(28) 102_475 . 101_564 n
Nb1_1 Sr2_1 O1 147.17(31) 102_475 . 103_464 n
Nb1_1 Sr2_1 O1 145.46(30) 102_475 . 104_454 n
Nb1_1 Sr2_1 O3 91.04(23) 102_475 . 4_545 n
Nb1_1 Sr2_1 O3 92.15(23) 102_475 . 4_555 n
Nb1_1 Sr2_1 Ti1_1 67.07(17) 102_575 . 4_545 n
Nb1_1 Sr2_1 Ti1_1 67.94(17) 102_575 . 4_555 n
Nb1_1 Sr2_1 Ti1_1 104.48(5) 102_575 . 102_475 n
Nb1_1 Sr2_1 Ti1_1 0.0 102_575 . 102_575 n
Nb1_1 Sr2_1 Ti2_1 111.50(32) 102_575 . 3_554 n
Nb1_1 Sr2_1 Ti2_1 112.80(32) 102_575 . 3_564 n
Nb1_1 Sr2_1 Ti2_1 178.89(27) 102_575 . 101_464 n
Nb1_1 Sr2_1 Ti2_1 74.93(22) 102_575 . 101_564 n
Nb1_1 Sr2_1 Nb2_1 111.50(32) 102_575 . 3_554 n
Nb1_1 Sr2_1 Nb2_1 112.80(32) 102_575 . 3_564 n
Nb1_1 Sr2_1 Nb2_1 178.89(27) 102_575 . 101_464 n
Nb1_1 Sr2_1 Nb2_1 74.93(22) 102_575 . 101_564 n
Nb1_1 Sr2_1 O1 97.24(22) 102_575 . 103_464 n
Nb1_1 Sr2_1 O1 96.85(21) 102_575 . 104_454 n
Nb1_1 Sr2_1 O3 91.86(24) 102_575 . 4_545 n
Nb1_1 Sr2_1 O3 92.89(22) 102_575 . 4_555 n
Ti1_1 Sr2_1 Ti1_1 104.52(5) 4_545 . 4_555 n
Ti1_1 Sr2_1 Ti1_1 68.04(17) 4_545 . 102_475 n
Ti1_1 Sr2_1 Ti1_1 67.07(17) 4_545 . 102_575 n
Ti1_1 Sr2_1 Ti2_1 74.56(17) 4_545 . 3_554 n
Ti1_1 Sr2_1 Ti2_1 180.0000(6) 4_545 . 3_564 n
Ti1_1 Sr2_1 Ti2_1 111.82(21) 4_545 . 101_464 n
Ti1_1 Sr2_1 Ti2_1 110.78(24) 4_545 . 101_564 n
Ti1_1 Sr2_1 Nb2_1 74.56(17) 4_545 . 3_554 n
Ti1_1 Sr2_1 Nb2_1 180.0000(6) 4_545 . 3_564 n
Ti1_1 Sr2_1 Nb2_1 111.82(21) 4_545 . 101_464 n
Ti1_1 Sr2_1 Nb2_1 110.78(24) 4_545 . 101_564 n
Ti1_1 Sr2_1 O1 144.40(29) 4_545 . 103_464 n
Ti1_1 Sr2_1 O1 96.82(26) 4_545 . 104_454 n
Ti1_1 Sr2_1 O3 40.96(12) 4_545 . 4_545 n
Ti1_1 Sr2_1 O3 145.54(12) 4_545 . 4_555 n
Ti1_1 Sr2_1 Ti1_1 68.92(17) 4_555 . 102_475 n
Ti1_1 Sr2_1 Ti1_1 67.94(17) 4_555 . 102_575 n
Ti1_1 Sr2_1 Ti2_1 179.08(18) 4_555 . 3_554 n
Ti1_1 Sr2_1 Ti2_1 75.37(17) 4_555 . 3_564 n
Ti1_1 Sr2_1 Ti2_1 112.70(24) 4_555 . 101_464 n
Ti1_1 Sr2_1 Ti2_1 111.65(21) 4_555 . 101_564 n
Ti1_1 Sr2_1 Nb2_1 179.08(18) 4_555 . 3_554 n
Ti1_1 Sr2_1 Nb2_1 75.37(17) 4_555 . 3_564 n
Ti1_1 Sr2_1 Nb2_1 112.70(24) 4_555 . 101_464 n
Ti1_1 Sr2_1 Nb2_1 111.65(21) 4_555 . 101_564 n
Ti1_1 Sr2_1 O1 97.82(25) 4_555 . 103_464 n
Ti1_1 Sr2_1 O1 145.38(27) 4_555 . 104_454 n
Ti1_1 Sr2_1 O3 145.47(12) 4_555 . 4_545 n
Ti1_1 Sr2_1 O3 41.03(12) 4_555 . 4_555 n
Ti1_1 Sr2_1 Ti1_1 104.48(5) 102_475 . 102_575 n
Ti1_1 Sr2_1 Ti2_1 110.67(31) 102_475 . 3_554 n
Ti1_1 Sr2_1 Ti2_1 111.98(33) 102_475 . 3_564 n
Ti1_1 Sr2_1 Ti2_1 75.05(21) 102_475 . 101_464 n
Ti1_1 Sr2_1 Ti2_1 178.81(28) 102_475 . 101_564 n
Ti1_1 Sr2_1 Nb2_1 110.67(31) 102_475 . 3_554 n
Ti1_1 Sr2_1 Nb2_1 111.98(33) 102_475 . 3_564 n
Ti1_1 Sr2_1 Nb2_1 75.05(21) 102_475 . 101_464 n
Ti1_1 Sr2_1 Nb2_1 178.81(28) 102_475 . 101_564 n
Ti1_1 Sr2_1 O1 147.17(31) 102_475 . 103_464 n
Ti1_1 Sr2_1 O1 145.46(30) 102_475 . 104_454 n
Ti1_1 Sr2_1 O3 91.04(23) 102_475 . 4_545 n
Ti1_1 Sr2_1 O3 92.15(23) 102_475 . 4_555 n
Ti1_1 Sr2_1 Ti2_1 111.50(32) 102_575 . 3_554 n
Ti1_1 Sr2_1 Ti2_1 112.80(32) 102_575 . 3_564 n
Ti1_1 Sr2_1 Ti2_1 178.89(27) 102_575 . 101_464 n
Ti1_1 Sr2_1 Ti2_1 74.93(22) 102_575 . 101_564 n
Ti1_1 Sr2_1 Nb2_1 111.50(32) 102_575 . 3_554 n
Ti1_1 Sr2_1 Nb2_1 112.80(32) 102_575 . 3_564 n
Ti1_1 Sr2_1 Nb2_1 178.89(27) 102_575 . 101_464 n
Ti1_1 Sr2_1 Nb2_1 74.93(22) 102_575 . 101_564 n
Ti1_1 Sr2_1 O1 97.24(22) 102_575 . 103_464 n
Ti1_1 Sr2_1 O1 96.85(21) 102_575 . 104_454 n
Ti1_1 Sr2_1 O3 91.86(24) 102_575 . 4_545 n
Ti1_1 Sr2_1 O3 92.89(22) 102_575 . 4_555 n
Ti2_1 Sr2_1 Ti2_1 105.55(4) 3_554 . 3_564 n
Ti2_1 Sr2_1 Ti2_1 67.86(17) 3_554 . 101_464 n
Ti2_1 Sr2_1 Ti2_1 68.74(18) 3_554 . 101_564 n
Ti2_1 Sr2_1 Nb2_1 0.0 3_554 . 3_554 n
Ti2_1 Sr2_1 Nb2_1 105.55(4) 3_554 . 3_564 n
Ti2_1 Sr2_1 Nb2_1 67.86(17) 3_554 . 101_464 n
Ti2_1 Sr2_1 Nb2_1 68.74(18) 3_554 . 101_564 n
Ti2_1 Sr2_1 O1 82.95(19) 3_554 . 103_464 n
Ti2_1 Sr2_1 O1 35.10(28) 3_554 . 104_454 n
Ti2_1 Sr2_1 O3 33.61(8) 3_554 . 4_545 n
Ti2_1 Sr2_1 O3 139.89(9) 3_554 . 4_555 n
Ti2_1 Sr2_1 Ti2_1 68.30(18) 3_564 . 101_464 n
Ti2_1 Sr2_1 Ti2_1 69.21(17) 3_564 . 101_564 n
Ti2_1 Sr2_1 Nb2_1 105.55(4) 3_564 . 3_554 n
Ti2_1 Sr2_1 Nb2_1 0.0 3_564 . 3_564 n
Ti2_1 Sr2_1 Nb2_1 68.30(18) 3_564 . 101_464 n
Ti2_1 Sr2_1 Nb2_1 69.21(17) 3_564 . 101_564 n
Ti2_1 Sr2_1 O1 35.60(27) 3_564 . 103_464 n
Ti2_1 Sr2_1 O1 83.24(19) 3_564 . 104_454 n
Ti2_1 Sr2_1 O3 139.15(9) 3_564 . 4_545 n
Ti2_1 Sr2_1 O3 34.35(8) 3_564 . 4_555 n
Ti2_1 Sr2_1 Ti2_1 105.518(35) 101_464 . 101_564 n
Ti2_1 Sr2_1 Nb2_1 67.86(17) 101_464 . 3_554 n
Ti2_1 Sr2_1 Nb2_1 68.30(18) 101_464 . 3_564 n
Ti2_1 Sr2_1 Nb2_1 0.0 101_464 . 101_464 n
Ti2_1 Sr2_1 Nb2_1 105.518(35) 101_464 . 101_564 n
Ti2_1 Sr2_1 O1 83.61(20) 101_464 . 103_464 n
Ti2_1 Sr2_1 O1 83.10(21) 101_464 . 104_454 n
Ti2_1 Sr2_1 O3 87.14(19) 101_464 . 4_545 n
Ti2_1 Sr2_1 O3 88.14(19) 101_464 . 4_555 n
Ti2_1 Sr2_1 Nb2_1 68.74(18) 101_564 . 3_554 n
Ti2_1 Sr2_1 Nb2_1 69.21(17) 101_564 . 3_564 n
Ti2_1 Sr2_1 Nb2_1 105.518(35) 101_564 . 101_464 n
Ti2_1 Sr2_1 Nb2_1 0.0 101_564 . 101_564 n
Ti2_1 Sr2_1 O1 34.01(18) 101_564 . 103_464 n
Ti2_1 Sr2_1 O1 34.07(18) 101_564 . 104_454 n
Ti2_1 Sr2_1 O3 87.95(20) 101_564 . 4_545 n
Ti2_1 Sr2_1 O3 88.92(18) 101_564 . 4_555 n
Nb2_1 Sr2_1 Nb2_1 105.55(4) 3_554 . 3_564 n
Nb2_1 Sr2_1 Nb2_1 67.86(17) 3_554 . 101_464 n
Nb2_1 Sr2_1 Nb2_1 68.74(18) 3_554 . 101_564 n
Nb2_1 Sr2_1 O1 82.95(19) 3_554 . 103_464 n
Nb2_1 Sr2_1 O1 35.10(28) 3_554 . 104_454 n
Nb2_1 Sr2_1 O3 33.61(8) 3_554 . 4_545 n
Nb2_1 Sr2_1 O3 139.89(9) 3_554 . 4_555 n
Nb2_1 Sr2_1 Nb2_1 68.30(18) 3_564 . 101_464 n
Nb2_1 Sr2_1 Nb2_1 69.21(17) 3_564 . 101_564 n
Nb2_1 Sr2_1 O1 35.60(27) 3_564 . 103_464 n
Nb2_1 Sr2_1 O1 83.24(19) 3_564 . 104_454 n
Nb2_1 Sr2_1 O3 139.15(9) 3_564 . 4_545 n
Nb2_1 Sr2_1 O3 34.35(8) 3_564 . 4_555 n
Nb2_1 Sr2_1 Nb2_1 105.518(35) 101_464 . 101_564 n
Nb2_1 Sr2_1 O1 83.61(20) 101_464 . 103_464 n
Nb2_1 Sr2_1 O1 83.10(21) 101_464 . 104_454 n
Nb2_1 Sr2_1 O3 87.14(19) 101_464 . 4_545 n
Nb2_1 Sr2_1 O3 88.14(19) 101_464 . 4_555 n
Nb2_1 Sr2_1 O1 34.01(18) 101_564 . 103_464 n
Nb2_1 Sr2_1 O1 34.07(18) 101_564 . 104_454 n
Nb2_1 Sr2_1 O3 87.95(20) 101_564 . 4_545 n
Nb2_1 Sr2_1 O3 88.92(18) 101_564 . 4_555 n
O1 Sr2_1 O1 51.78(22) 103_464 . 104_454 n
O1 Sr2_1 O3 112.81(23) 103_464 . 4_545 n
O1 Sr2_1 O3 62.08(20) 103_464 . 4_555 n
O1 Sr2_1 O3 61.05(20) 104_454 . 4_545 n
O1 Sr2_1 O3 113.82(22) 104_454 . 4_555 n
O3 Sr2_1 O3 173.44(10) 4_545 . 4_555 n
Sr1_1 Nb1_1 Sr2_1 114.0(9) 102_465 . 4_545 n
Sr1_1 Nb1_1 Sr2_1 114.6(9) 102_465 . 4_555 n
Sr1_1 Nb1_1 Sr2_1 176.2(7) 102_465 . 102_475 n
Sr1_1 Nb1_1 Sr2_1 79.1(6) 102_465 . 102_575 n
Sr1_1 Nb1_1 O3 132.8(6) 102_465 . 1_555 n
Sr1_1 Nb1_1 O4 50.9(6) 102_465 . 1_455 n
Sr1_1 Nb1_1 O5 65.7(8) 102_465 . 4_555 n
Sr1_1 Nb1_1 O5 129.1(10) 102_465 . 102_465 n
Sr1_1 Nb1_1 O6 66.2(9) 102_465 . 3_564 n
Sr1_1 Nb1_1 O6 130.8(8) 102_465 . 101_464 n
Sr2_1 Nb1_1 Sr2_1 104.52(5) 4_545 . 4_555 n
Sr2_1 Nb1_1 Sr2_1 66.92(18) 4_545 . 102_475 n
Sr2_1 Nb1_1 Sr2_1 67.89(18) 4_545 . 102_575 n
Sr2_1 Nb1_1 O3 54.88(22) 4_545 . 1_555 n
Sr2_1 Nb1_1 O4 129.7(4) 4_545 . 1_455 n
Sr2_1 Nb1_1 O5 49.65(20) 4_545 . 4_555 n
Sr2_1 Nb1_1 O5 46.69(18) 4_545 . 102_465 n
Sr2_1 Nb1_1 O6 121.41(23) 4_545 . 3_564 n
Sr2_1 Nb1_1 O6 115.17(22) 4_545 . 101_464 n
Sr2_1 Nb1_1 Sr2_1 68.09(18) 4_555 . 102_475 n
Sr2_1 Nb1_1 Sr2_1 69.07(18) 4_555 . 102_575 n
Sr2_1 Nb1_1 O3 49.65(22) 4_555 . 1_555 n
Sr2_1 Nb1_1 O4 125.6(4) 4_555 . 1_455 n
Sr2_1 Nb1_1 O5 115.70(23) 4_555 . 4_555 n
Sr2_1 Nb1_1 O5 115.99(21) 4_555 . 102_465 n
Sr2_1 Nb1_1 O6 48.66(19) 4_555 . 3_564 n
Sr2_1 Nb1_1 O6 53.05(21) 4_555 . 101_464 n
Sr2_1 Nb1_1 Sr2_1 104.48(5) 102_475 . 102_575 n
Sr2_1 Nb1_1 O3 50.87(20) 102_475 . 1_555 n
Sr2_1 Nb1_1 O4 125.50(34) 102_475 . 1_455 n
Sr2_1 Nb1_1 O5 115.84(25) 102_475 . 4_555 n
Sr2_1 Nb1_1 O5 48.64(23) 102_475 . 102_465 n
Sr2_1 Nb1_1 O6 116.67(27) 102_475 . 3_564 n
Sr2_1 Nb1_1 O6 48.31(22) 102_475 . 101_464 n
Sr2_1 Nb1_1 O3 53.80(20) 102_575 . 1_555 n
Sr2_1 Nb1_1 O4 130.01(34) 102_575 . 1_455 n
Sr2_1 Nb1_1 O5 47.13(20) 102_575 . 4_555 n
Sr2_1 Nb1_1 O5 114.16(25) 102_575 . 102_465 n
Sr2_1 Nb1_1 O6 54.32(21) 102_575 . 3_564 n
Sr2_1 Nb1_1 O6 121.32(24) 102_575 . 101_464 n
O3 Nb1_1 O4 174.0(5) 1_555 . 1_455 n
O3 Nb1_1 O5 82.15(27) 1_555 . 4_555 n
O3 Nb1_1 O5 79.87(25) 1_555 . 102_465 n
O3 Nb1_1 O6 81.85(26) 1_555 . 3_564 n
O3 Nb1_1 O6 79.63(26) 1_555 . 101_464 n
O4 Nb1_1 O5 103.8(4) 1_455 . 4_555 n
O4 Nb1_1 O5 100.9(4) 1_455 . 102_465 n
O4 Nb1_1 O6 97.1(4) 1_455 . 3_564 n
O4 Nb1_1 O6 94.5(4) 1_455 . 101_464 n
O5 Nb1_1 O5 87.49(28) 4_555 . 102_465 n
O5 Nb1_1 O6 91.54(31) 4_555 . 3_564 n
O5 Nb1_1 O6 161.45(15) 4_555 . 101_464 n
O5 Nb1_1 O6 161.65(15) 102_465 . 3_564 n
O5 Nb1_1 O6 85.93(28) 102_465 . 101_464 n
O6 Nb1_1 O6 89.30(29) 3_564 . 101_464 n
Sr2_1 Ti1_1 Sr2_1 104.52(5) 4_545 . 4_555 n
Sr2_1 Ti1_1 Sr2_1 66.92(18) 4_545 . 102_475 n
Sr2_1 Ti1_1 Sr2_1 67.89(18) 4_545 . 102_575 n
Sr2_1 Ti1_1 O3 54.88(22) 4_545 . 1_555 n
Sr2_1 Ti1_1 O4 129.7(4) 4_545 . 1_455 n
Sr2_1 Ti1_1 O5 49.65(20) 4_545 . 4_555 n
Sr2_1 Ti1_1 O5 46.69(18) 4_545 . 102_465 n
Sr2_1 Ti1_1 O6 121.41(23) 4_545 . 3_564 n
Sr2_1 Ti1_1 O6 115.17(22) 4_545 . 101_464 n
Sr2_1 Ti1_1 Sr2_1 68.09(18) 4_555 . 102_475 n
Sr2_1 Ti1_1 Sr2_1 69.07(18) 4_555 . 102_575 n
Sr2_1 Ti1_1 O3 49.65(22) 4_555 . 1_555 n
Sr2_1 Ti1_1 O4 125.6(4) 4_555 . 1_455 n
Sr2_1 Ti1_1 O5 115.70(23) 4_555 . 4_555 n
Sr2_1 Ti1_1 O5 115.99(21) 4_555 . 102_465 n
Sr2_1 Ti1_1 O6 48.66(19) 4_555 . 3_564 n
Sr2_1 Ti1_1 O6 53.05(21) 4_555 . 101_464 n
Sr2_1 Ti1_1 Sr2_1 104.48(5) 102_475 . 102_575 n
Sr2_1 Ti1_1 O3 50.87(20) 102_475 . 1_555 n
Sr2_1 Ti1_1 O4 125.50(34) 102_475 . 1_455 n
Sr2_1 Ti1_1 O5 115.84(25) 102_475 . 4_555 n
Sr2_1 Ti1_1 O5 48.64(23) 102_475 . 102_465 n
Sr2_1 Ti1_1 O6 116.67(27) 102_475 . 3_564 n
Sr2_1 Ti1_1 O6 48.31(22) 102_475 . 101_464 n
Sr2_1 Ti1_1 O3 53.80(20) 102_575 . 1_555 n
Sr2_1 Ti1_1 O4 130.01(34) 102_575 . 1_455 n
Sr2_1 Ti1_1 O5 47.13(20) 102_575 . 4_555 n
Sr2_1 Ti1_1 O5 114.16(25) 102_575 . 102_465 n
Sr2_1 Ti1_1 O6 54.32(21) 102_575 . 3_564 n
Sr2_1 Ti1_1 O6 121.32(24) 102_575 . 101_464 n
O3 Ti1_1 O4 174.0(5) 1_555 . 1_455 n
O3 Ti1_1 O5 82.15(27) 1_555 . 4_555 n
O3 Ti1_1 O5 79.87(25) 1_555 . 102_465 n
O3 Ti1_1 O6 81.85(26) 1_555 . 3_564 n
O3 Ti1_1 O6 79.63(26) 1_555 . 101_464 n
O4 Ti1_1 O5 103.8(4) 1_455 . 4_555 n
O4 Ti1_1 O5 100.9(4) 1_455 . 102_465 n
O4 Ti1_1 O6 97.1(4) 1_455 . 3_564 n
O4 Ti1_1 O6 94.5(4) 1_455 . 101_464 n
O5 Ti1_1 O5 87.49(28) 4_555 . 102_465 n
O5 Ti1_1 O6 91.54(31) 4_555 . 3_564 n
O5 Ti1_1 O6 161.45(15) 4_555 . 101_464 n
O5 Ti1_1 O6 161.65(15) 102_465 . 3_564 n
O5 Ti1_1 O6 85.93(28) 102_465 . 101_464 n
O6 Ti1_1 O6 89.30(29) 3_564 . 101_464 n
Sr2_1 Ti2_1 Sr2_1 105.55(4) 3_555 . 3_565 n
Sr2_1 Ti2_1 Sr2_1 74.428(35) 3_555 . 4_535 n
Sr2_1 Ti2_1 Sr2_1 178.4(6) 3_555 . 4_545 n
Sr2_1 Ti2_1 Sr2_1 69.47(21) 3_555 . 101_445 n
Sr2_1 Ti2_1 Sr2_1 68.58(23) 3_555 . 101_545 n
Sr2_1 Ti2_1 Sr2_1 111.9(4) 3_555 . 102_465 n
Sr2_1 Ti2_1 Sr2_1 110.0(4) 3_555 . 102_565 n
Sr2_1 Ti2_1 O1 119.6(5) 3_555 . 3_455 n
Sr2_1 Ti2_1 O1 61.93(17) 3_555 . 4_445 n
Sr2_1 Ti2_1 O1 128.4(5) 3_555 . 101_455 n
Sr2_1 Ti2_1 O1 50.31(19) 3_555 . 102_455 n
Sr2_1 Ti2_1 O3 130.53(21) 3_555 . 1_545 n
Sr2_1 Ti2_1 O3 49.45(21) 3_555 . 2_566 n
Sr2_1 Ti2_1 Sr2_1 178.3(6) 3_565 . 4_535 n
Sr2_1 Ti2_1 Sr2_1 74.428(35) 3_565 . 4_545 n
Sr2_1 Ti2_1 Sr2_1 68.48(23) 3_565 . 101_445 n
Sr2_1 Ti2_1 Sr2_1 67.59(21) 3_565 . 101_545 n
Sr2_1 Ti2_1 Sr2_1 112.9(4) 3_565 . 102_465 n
Sr2_1 Ti2_1 Sr2_1 111.0(4) 3_565 . 102_565 n
Sr2_1 Ti2_1 O1 61.78(18) 3_565 . 3_455 n
Sr2_1 Ti2_1 O1 119.7(5) 3_565 . 4_445 n
Sr2_1 Ti2_1 O1 50.22(18) 3_565 . 101_455 n
Sr2_1 Ti2_1 O1 128.5(5) 3_565 . 102_455 n
Sr2_1 Ti2_1 O3 123.87(22) 3_565 . 1_545 n
Sr2_1 Ti2_1 O3 56.11(21) 3_565 . 2_566 n
Sr2_1 Ti2_1 Sr2_1 105.55(4) 4_535 . 4_545 n
Sr2_1 Ti2_1 Sr2_1 112.9(4) 4_535 . 101_445 n
Sr2_1 Ti2_1 Sr2_1 111.0(4) 4_535 . 101_545 n
Sr2_1 Ti2_1 Sr2_1 68.48(23) 4_535 . 102_465 n
Sr2_1 Ti2_1 Sr2_1 67.59(21) 4_535 . 102_565 n
Sr2_1 Ti2_1 O1 119.7(5) 4_535 . 3_455 n
Sr2_1 Ti2_1 O1 61.78(18) 4_535 . 4_445 n
Sr2_1 Ti2_1 O1 128.5(5) 4_535 . 101_455 n
Sr2_1 Ti2_1 O1 50.22(18) 4_535 . 102_455 n
Sr2_1 Ti2_1 O3 56.11(21) 4_535 . 1_545 n
Sr2_1 Ti2_1 O3 123.87(22) 4_535 . 2_566 n
Sr2_1 Ti2_1 Sr2_1 111.9(4) 4_545 . 101_445 n
Sr2_1 Ti2_1 Sr2_1 110.0(4) 4_545 . 101_545 n
Sr2_1 Ti2_1 Sr2_1 69.47(21) 4_545 . 102_465 n
Sr2_1 Ti2_1 Sr2_1 68.58(23) 4_545 . 102_565 n
Sr2_1 Ti2_1 O1 61.93(17) 4_545 . 3_455 n
Sr2_1 Ti2_1 O1 119.6(5) 4_545 . 4_445 n
Sr2_1 Ti2_1 O1 50.31(19) 4_545 . 101_455 n
Sr2_1 Ti2_1 O1 128.4(5) 4_545 . 102_455 n
Sr2_1 Ti2_1 O3 49.45(21) 4_545 . 1_545 n
Sr2_1 Ti2_1 O3 130.53(21) 4_545 . 2_566 n
Sr2_1 Ti2_1 Sr2_1 105.518(35) 101_445 . 101_545 n
Sr2_1 Ti2_1 Sr2_1 75.5(4) 101_445 . 102_465 n
Sr2_1 Ti2_1 Sr2_1 179.0(4) 101_445 . 102_565 n
Sr2_1 Ti2_1 O1 50.5(4) 101_445 . 3_455 n
Sr2_1 Ti2_1 O1 51.60(34) 101_445 . 4_445 n
Sr2_1 Ti2_1 O1 118.32(28) 101_445 . 101_455 n
Sr2_1 Ti2_1 O1 119.46(26) 101_445 . 102_455 n
Sr2_1 Ti2_1 O3 128.3(7) 101_445 . 1_545 n
Sr2_1 Ti2_1 O3 53.1(4) 101_445 . 2_566 n
Sr2_1 Ti2_1 Sr2_1 179.0(4) 101_545 . 102_465 n
Sr2_1 Ti2_1 Sr2_1 73.48(35) 101_545 . 102_565 n
Sr2_1 Ti2_1 O1 129.03(21) 101_545 . 3_455 n
Sr2_1 Ti2_1 O1 130.11(21) 101_545 . 4_445 n
Sr2_1 Ti2_1 O1 60.1(4) 101_545 . 101_455 n
Sr2_1 Ti2_1 O1 61.2(4) 101_545 . 102_455 n
Sr2_1 Ti2_1 O3 125.9(7) 101_545 . 1_545 n
Sr2_1 Ti2_1 O3 52.7(4) 101_545 . 2_566 n
Sr2_1 Ti2_1 Sr2_1 105.518(35) 102_465 . 102_565 n
Sr2_1 Ti2_1 O1 51.60(34) 102_465 . 3_455 n
Sr2_1 Ti2_1 O1 50.5(4) 102_465 . 4_445 n
Sr2_1 Ti2_1 O1 119.46(26) 102_465 . 101_455 n
Sr2_1 Ti2_1 O1 118.32(28) 102_465 . 102_455 n
Sr2_1 Ti2_1 O3 53.1(4) 102_465 . 1_545 n
Sr2_1 Ti2_1 O3 128.3(7) 102_465 . 2_566 n
Sr2_1 Ti2_1 O1 130.11(21) 102_565 . 3_455 n
Sr2_1 Ti2_1 O1 129.03(21) 102_565 . 4_445 n
Sr2_1 Ti2_1 O1 61.2(4) 102_565 . 101_455 n
Sr2_1 Ti2_1 O1 60.1(4) 102_565 . 102_455 n
Sr2_1 Ti2_1 O3 52.7(4) 102_565 . 1_545 n
Sr2_1 Ti2_1 O3 125.9(7) 102_565 . 2_566 n
O1 Ti2_1 O1 74.7(6) 3_455 . 4_445 n
O1 Ti2_1 O1 90.30(9) 3_455 . 101_455 n
O1 Ti2_1 O1 165.0(7) 3_455 . 102_455 n
O1 Ti2_1 O3 88.7(5) 3_455 . 1_545 n
O1 Ti2_1 O3 92.5(5) 3_455 . 2_566 n
O1 Ti2_1 O1 165.0(7) 4_445 . 101_455 n
O1 Ti2_1 O1 90.30(9) 4_445 . 102_455 n
O1 Ti2_1 O3 92.5(5) 4_445 . 1_545 n
O1 Ti2_1 O3 88.7(5) 4_445 . 2_566 n
O1 Ti2_1 O1 104.7(8) 101_455 . 102_455 n
O1 Ti2_1 O3 87.0(4) 101_455 . 1_545 n
O1 Ti2_1 O3 92.1(4) 101_455 . 2_566 n
O1 Ti2_1 O3 92.1(4) 102_455 . 1_545 n
O1 Ti2_1 O3 87.0(4) 102_455 . 2_566 n
O3 Ti2_1 O3 178.6(11) 1_545 . 2_566 n
Sr2_1 Nb2_1 Sr2_1 105.55(4) 3_555 . 3_565 n
Sr2_1 Nb2_1 Sr2_1 74.428(35) 3_555 . 4_535 n
Sr2_1 Nb2_1 Sr2_1 178.4(6) 3_555 . 4_545 n
Sr2_1 Nb2_1 Sr2_1 69.47(21) 3_555 . 101_445 n
Sr2_1 Nb2_1 Sr2_1 68.58(23) 3_555 . 101_545 n
Sr2_1 Nb2_1 Sr2_1 111.9(4) 3_555 . 102_465 n
Sr2_1 Nb2_1 Sr2_1 110.0(4) 3_555 . 102_565 n
Sr2_1 Nb2_1 O1 119.6(5) 3_555 . 3_455 n
Sr2_1 Nb2_1 O1 61.93(17) 3_555 . 4_445 n
Sr2_1 Nb2_1 O1 128.4(5) 3_555 . 101_455 n
Sr2_1 Nb2_1 O1 50.31(19) 3_555 . 102_455 n
Sr2_1 Nb2_1 O3 130.53(21) 3_555 . 1_545 n
Sr2_1 Nb2_1 O3 49.45(21) 3_555 . 2_566 n
Sr2_1 Nb2_1 Sr2_1 178.3(6) 3_565 . 4_535 n
Sr2_1 Nb2_1 Sr2_1 74.428(35) 3_565 . 4_545 n
Sr2_1 Nb2_1 Sr2_1 68.48(23) 3_565 . 101_445 n
Sr2_1 Nb2_1 Sr2_1 67.59(21) 3_565 . 101_545 n
Sr2_1 Nb2_1 Sr2_1 112.9(4) 3_565 . 102_465 n
Sr2_1 Nb2_1 Sr2_1 111.0(4) 3_565 . 102_565 n
Sr2_1 Nb2_1 O1 61.78(18) 3_565 . 3_455 n
Sr2_1 Nb2_1 O1 119.7(5) 3_565 . 4_445 n
Sr2_1 Nb2_1 O1 50.22(18) 3_565 . 101_455 n
Sr2_1 Nb2_1 O1 128.5(5) 3_565 . 102_455 n
Sr2_1 Nb2_1 O3 123.87(22) 3_565 . 1_545 n
Sr2_1 Nb2_1 O3 56.11(21) 3_565 . 2_566 n
Sr2_1 Nb2_1 Sr2_1 105.55(4) 4_535 . 4_545 n
Sr2_1 Nb2_1 Sr2_1 112.9(4) 4_535 . 101_445 n
Sr2_1 Nb2_1 Sr2_1 111.0(4) 4_535 . 101_545 n
Sr2_1 Nb2_1 Sr2_1 68.48(23) 4_535 . 102_465 n
Sr2_1 Nb2_1 Sr2_1 67.59(21) 4_535 . 102_565 n
Sr2_1 Nb2_1 O1 119.7(5) 4_535 . 3_455 n
Sr2_1 Nb2_1 O1 61.78(18) 4_535 . 4_445 n
Sr2_1 Nb2_1 O1 128.5(5) 4_535 . 101_455 n
Sr2_1 Nb2_1 O1 50.22(18) 4_535 . 102_455 n
Sr2_1 Nb2_1 O3 56.11(21) 4_535 . 1_545 n
Sr2_1 Nb2_1 O3 123.87(22) 4_535 . 2_566 n
Sr2_1 Nb2_1 Sr2_1 111.9(4) 4_545 . 101_445 n
Sr2_1 Nb2_1 Sr2_1 110.0(4) 4_545 . 101_545 n
Sr2_1 Nb2_1 Sr2_1 69.47(21) 4_545 . 102_465 n
Sr2_1 Nb2_1 Sr2_1 68.58(23) 4_545 . 102_565 n
Sr2_1 Nb2_1 O1 61.93(17) 4_545 . 3_455 n
Sr2_1 Nb2_1 O1 119.6(5) 4_545 . 4_445 n
Sr2_1 Nb2_1 O1 50.31(19) 4_545 . 101_455 n
Sr2_1 Nb2_1 O1 128.4(5) 4_545 . 102_455 n
Sr2_1 Nb2_1 O3 49.45(21) 4_545 . 1_545 n
Sr2_1 Nb2_1 O3 130.53(21) 4_545 . 2_566 n
Sr2_1 Nb2_1 Sr2_1 105.518(35) 101_445 . 101_545 n
Sr2_1 Nb2_1 Sr2_1 75.5(4) 101_445 . 102_465 n
Sr2_1 Nb2_1 Sr2_1 179.0(4) 101_445 . 102_565 n
Sr2_1 Nb2_1 O1 50.5(4) 101_445 . 3_455 n
Sr2_1 Nb2_1 O1 51.60(34) 101_445 . 4_445 n
Sr2_1 Nb2_1 O1 118.32(28) 101_445 . 101_455 n
Sr2_1 Nb2_1 O1 119.46(26) 101_445 . 102_455 n
Sr2_1 Nb2_1 O3 128.3(7) 101_445 . 1_545 n
Sr2_1 Nb2_1 O3 53.1(4) 101_445 . 2_566 n
Sr2_1 Nb2_1 Sr2_1 179.0(4) 101_545 . 102_465 n
Sr2_1 Nb2_1 Sr2_1 73.48(35) 101_545 . 102_565 n
Sr2_1 Nb2_1 O1 129.03(21) 101_545 . 3_455 n
Sr2_1 Nb2_1 O1 130.11(21) 101_545 . 4_445 n
Sr2_1 Nb2_1 O1 60.1(4) 101_545 . 101_455 n
Sr2_1 Nb2_1 O1 61.2(4) 101_545 . 102_455 n
Sr2_1 Nb2_1 O3 125.9(7) 101_545 . 1_545 n
Sr2_1 Nb2_1 O3 52.7(4) 101_545 . 2_566 n
Sr2_1 Nb2_1 Sr2_1 105.518(35) 102_465 . 102_565 n
Sr2_1 Nb2_1 O1 51.60(34) 102_465 . 3_455 n
Sr2_1 Nb2_1 O1 50.5(4) 102_465 . 4_445 n
Sr2_1 Nb2_1 O1 119.46(26) 102_465 . 101_455 n
Sr2_1 Nb2_1 O1 118.32(28) 102_465 . 102_455 n
Sr2_1 Nb2_1 O3 53.1(4) 102_465 . 1_545 n
Sr2_1 Nb2_1 O3 128.3(7) 102_465 . 2_566 n
Sr2_1 Nb2_1 O1 130.11(21) 102_565 . 3_455 n
Sr2_1 Nb2_1 O1 129.03(21) 102_565 . 4_445 n
Sr2_1 Nb2_1 O1 61.2(4) 102_565 . 101_455 n
Sr2_1 Nb2_1 O1 60.1(4) 102_565 . 102_455 n
Sr2_1 Nb2_1 O3 52.7(4) 102_565 . 1_545 n
Sr2_1 Nb2_1 O3 125.9(7) 102_565 . 2_566 n
O1 Nb2_1 O1 74.7(6) 3_455 . 4_445 n
O1 Nb2_1 O1 90.30(9) 3_455 . 101_455 n
O1 Nb2_1 O1 165.0(7) 3_455 . 102_455 n
O1 Nb2_1 O3 88.7(5) 3_455 . 1_545 n
O1 Nb2_1 O3 92.5(5) 3_455 . 2_566 n
O1 Nb2_1 O1 165.0(7) 4_445 . 101_455 n
O1 Nb2_1 O1 90.30(9) 4_445 . 102_455 n
O1 Nb2_1 O3 92.5(5) 4_445 . 1_545 n
O1 Nb2_1 O3 88.7(5) 4_445 . 2_566 n
O1 Nb2_1 O1 104.7(8) 101_455 . 102_455 n
O1 Nb2_1 O3 87.0(4) 101_455 . 1_545 n
O1 Nb2_1 O3 92.1(4) 101_455 . 2_566 n
O1 Nb2_1 O3 92.1(4) 102_455 . 1_545 n
O1 Nb2_1 O3 87.0(4) 102_455 . 2_566 n
O3 Nb2_1 O3 178.6(11) 1_545 . 2_566 n
Sr2_1 O1 Sr2_1 103.28(15) 103_564 . 104_544 n
Sr2_1 O1 Ti2_1 95.49(34) 103_564 . 3_654 n
Sr2_1 O1 Ti2_1 94.2(4) 103_564 . 101_554 n
Sr2_1 O1 Nb2_1 95.49(34) 103_564 . 3_654 n
Sr2_1 O1 Nb2_1 94.2(4) 103_564 . 101_554 n
Sr2_1 O1 Ti2_1 94.33(31) 104_544 . 3_654 n
Sr2_1 O1 Ti2_1 94.6(4) 104_544 . 101_554 n
Sr2_1 O1 Nb2_1 94.33(31) 104_544 . 3_654 n
Sr2_1 O1 Nb2_1 94.6(4) 104_544 . 101_554 n
Ti2_1 O1 Ti2_1 165.0(7) 3_654 . 101_554 n
Ti2_1 O1 Nb2_1 0.0 3_654 . 3_654 n
Ti2_1 O1 Nb2_1 165.0(7) 3_654 . 101_554 n
Ti2_1 O1 Nb2_1 165.0(7) 101_554 . 3_654 n
Ti2_1 O1 Nb2_1 0.0 101_554 . 101_554 n
Nb2_1 O1 Nb2_1 165.0(7) 3_654 . 101_554 n
Bi1_1 O2 Bi1_1 107.43(32) 1_455 . 4_455 n
Bi1_1 O2 Bi1_1 107.5(4) 1_455 . 102_455 n
Bi1_1 O2 Bi1_1 114.82(32) 1_455 . 103_455 n
Bi1_1 O2 Sr1_1 9.7(8) 1_455 . 1_455 n
Bi1_1 O2 Sr1_1 112.0(10) 1_455 . 4_455 n
Bi1_1 O2 Sr1_1 112.1(14) 1_455 . 102_455 n
Bi1_1 O2 Sr1_1 105.3(9) 1_455 . 103_455 n
Bi1_1 O2 Bi1_1 118.95(34) 4_455 . 102_455 n
Bi1_1 O2 Bi1_1 104.1(4) 4_455 . 103_455 n
Bi1_1 O2 Sr1_1 111.4(12) 4_455 . 1_455 n
Bi1_1 O2 Sr1_1 10.0(10) 4_455 . 4_455 n
Bi1_1 O2 Sr1_1 109.0(8) 4_455 . 102_455 n
Bi1_1 O2 Sr1_1 108.3(12) 4_455 . 103_455 n
Bi1_1 O2 Bi1_1 104.30(31) 102_455 . 103_455 n
Bi1_1 O2 Sr1_1 111.4(16) 102_455 . 1_455 n
Bi1_1 O2 Sr1_1 109.0(9) 102_455 . 4_455 n
Bi1_1 O2 Sr1_1 10.0(8) 102_455 . 102_455 n
Bi1_1 O2 Sr1_1 108.5(10) 102_455 . 103_455 n
Bi1_1 O2 Sr1_1 105.1(8) 103_455 . 1_455 n
Bi1_1 O2 Sr1_1 108.8(13) 103_455 . 4_455 n
Bi1_1 O2 Sr1_1 108.9(11) 103_455 . 102_455 n
Bi1_1 O2 Sr1_1 9.5(9) 103_455 . 103_455 n
Sr1_1 O2 Sr1_1 117.3(19) 1_455 . 4_455 n
Sr1_1 O2 Sr1_1 117.4(5) 1_455 . 102_455 n
Sr1_1 O2 Sr1_1 95.6(13) 1_455 . 103_455 n
Sr1_1 O2 Sr1_1 99.0(14) 4_455 . 102_455 n
Sr1_1 O2 Sr1_1 114.2(5) 4_455 . 103_455 n
Sr1_1 O2 Sr1_1 114.4(18) 102_455 . 103_455 n
Sr2_1 O3 Sr2_1 173.44(10) 4_545 . 4_555 n
Sr2_1 O3 Sr2_1 87.25(29) 4_545 . 102_475 n
Sr2_1 O3 Sr2_1 86.30(26) 4_545 . 102_575 n
Sr2_1 O3 Nb1_1 84.10(25) 4_545 . 1_555 n
Sr2_1 O3 Ti1_1 84.10(25) 4_545 . 1_555 n
Sr2_1 O3 Ti2_1 89.54(21) 4_545 . 1_565 n
Sr2_1 O3 Nb2_1 89.54(21) 4_545 . 1_565 n
Sr2_1 O3 Sr2_1 93.43(28) 4_555 . 102_475 n
Sr2_1 O3 Sr2_1 92.29(31) 4_555 . 102_575 n
Sr2_1 O3 Nb1_1 89.40(25) 4_555 . 1_555 n
Sr2_1 O3 Ti1_1 89.40(25) 4_555 . 1_555 n
Sr2_1 O3 Ti2_1 96.94(22) 4_555 . 1_565 n
Sr2_1 O3 Nb2_1 96.94(22) 4_555 . 1_565 n
Sr2_1 O3 Sr2_1 171.11(31) 102_475 . 102_575 n
Sr2_1 O3 Nb1_1 88.62(22) 102_475 . 1_555 n
Sr2_1 O3 Ti1_1 88.62(22) 102_475 . 1_555 n
Sr2_1 O3 Ti2_1 92.3(6) 102_475 . 1_565 n
Sr2_1 O3 Nb2_1 92.3(6) 102_475 . 1_565 n
Sr2_1 O3 Nb1_1 84.63(22) 102_575 . 1_555 n
Sr2_1 O3 Ti1_1 84.63(22) 102_575 . 1_555 n
Sr2_1 O3 Ti2_1 93.7(6) 102_575 . 1_565 n
Sr2_1 O3 Nb2_1 93.7(6) 102_575 . 1_565 n
Nb1_1 O3 Ti1_1 0.0 1_555 . 1_555 n
Nb1_1 O3 Ti2_1 173.5(4) 1_555 . 1_565 n
Nb1_1 O3 Nb2_1 173.5(4) 1_555 . 1_565 n
Ti1_1 O3 Ti2_1 173.5(4) 1_555 . 1_565 n
Ti1_1 O3 Nb2_1 173.5(4) 1_555 . 1_565 n
Ti2_1 O3 Nb2_1 0.0 1_565 . 1_565 n
Sr1_1 O4 Sr1_1 157.8(6) 4_555 . 4_565 n
Sr1_1 O4 Sr1_1 86.9(17) 4_555 . 102_465 n
Sr1_1 O4 Sr1_1 85.4(14) 4_555 . 102_565 n
Sr1_1 O4 Nb1_1 98.9(6) 4_555 . 1_655 n
Sr1_1 O4 Ti1_1 98.9(6) 4_555 . 1_655 n
Sr1_1 O4 Sr1_1 90.4(15) 4_565 . 102_465 n
Sr1_1 O4 Sr1_1 88.8(17) 4_565 . 102_565 n
Sr1_1 O4 Nb1_1 103.2(5) 4_565 . 1_655 n
Sr1_1 O4 Ti1_1 103.2(5) 4_565 . 1_655 n
Sr1_1 O4 Sr1_1 157.6(7) 102_465 . 102_565 n
Sr1_1 O4 Nb1_1 102.8(5) 102_465 . 1_655 n
Sr1_1 O4 Ti1_1 102.8(5) 102_465 . 1_655 n
Sr1_1 O4 Nb1_1 99.1(4) 102_565 . 1_655 n
Sr1_1 O4 Ti1_1 99.1(4) 102_565 . 1_655 n
Nb1_1 O4 Ti1_1 0.0 1_655 . 1_655 n
Sr2_1 O5 Sr2_1 95.47(20) 1_545 . 103_564 n
Sr2_1 O5 Bi2_1 95.47(20) 1_545 . 103_564 n
Sr2_1 O5 Nb1_1 96.45(27) 1_545 . 4_545 n
Sr2_1 O5 Nb1_1 96.35(34) 1_545 . 102_565 n
Sr2_1 O5 Ti1_1 96.45(27) 1_545 . 4_545 n
Sr2_1 O5 Ti1_1 96.35(34) 1_545 . 102_565 n
Sr2_1 O5 Bi2_1 0.0 103_564 . 103_564 n
Sr2_1 O5 Nb1_1 98.80(29) 103_564 . 4_545 n
Sr2_1 O5 Nb1_1 97.80(26) 103_564 . 102_565 n
Sr2_1 O5 Ti1_1 98.80(29) 103_564 . 4_545 n
Sr2_1 O5 Ti1_1 97.80(26) 103_564 . 102_565 n
Bi2_1 O5 Nb1_1 98.80(29) 103_564 . 4_545 n
Bi2_1 O5 Nb1_1 97.80(26) 103_564 . 102_565 n
Bi2_1 O5 Ti1_1 98.80(29) 103_564 . 4_545 n
Bi2_1 O5 Ti1_1 97.80(26) 103_564 . 102_565 n
Nb1_1 O5 Nb1_1 157.91(24) 4_545 . 102_565 n
Nb1_1 O5 Ti1_1 0.0 4_545 . 4_545 n
Nb1_1 O5 Ti1_1 157.91(24) 4_545 . 102_565 n
Nb1_1 O5 Ti1_1 157.91(24) 102_565 . 4_545 n
Nb1_1 O5 Ti1_1 0.0 102_565 . 102_565 n
Ti1_1 O5 Ti1_1 157.91(24) 4_545 . 102_565 n
Sr2_1 O6 Sr2_1 92.32(21) 2_566 . 104_545 n
Sr2_1 O6 Nb1_1 98.67(28) 2_566 . 3_565 n
Sr2_1 O6 Nb1_1 97.23(32) 2_566 . 101_545 n
Sr2_1 O6 Ti1_1 98.67(28) 2_566 . 3_565 n
Sr2_1 O6 Ti1_1 97.23(32) 2_566 . 101_545 n
Sr2_1 O6 Nb1_1 91.98(25) 104_545 . 3_565 n
Sr2_1 O6 Nb1_1 91.85(25) 104_545 . 101_545 n
Sr2_1 O6 Ti1_1 91.98(25) 104_545 . 3_565 n
Sr2_1 O6 Ti1_1 91.85(25) 104_545 . 101_545 n
Nb1_1 O6 Nb1_1 163.47(28) 3_565 . 101_545 n
Nb1_1 O6 Ti1_1 0.0 3_565 . 3_565 n
Nb1_1 O6 Ti1_1 163.47(28) 3_565 . 101_545 n
Nb1_1 O6 Ti1_1 163.47(28) 101_545 . 3_565 n
Nb1_1 O6 Ti1_1 0.0 101_545 . 101_545 n
Ti1_1 O6 Ti1_1 163.47(28) 3_565 . 101_545 n

loop_
_geom_bond_atom_site_label_1
_geom_bond_atom_site_label_2
_geom_bond_distance
_geom_bond_site_symmetry_1
_geom_bond_site_symmetry_2
_geom_bond_publ_flag
Bi1_1 Bi1_1 3.6469(14) . 4_545 n
Bi1_1 Bi1_1 3.6469(14) . 4_555 n
Bi1_1 Bi1_1 3.6458(14) . 102_455 n
Bi1_1 Bi1_1 3.6458(14) . 102_555 n
Bi1_1 Sr1_1 0.518(14) . 1_555 n
Bi1_1 Sr1_1 4.01(5) . 4_545 n
Bi1_1 Sr1_1 4.00(4) . 4_555 n
Bi1_1 Sr1_1 4.00(4) . 102_455 n
Bi1_1 Sr1_1 4.00(4) . 102_555 n
Bi1_1 Sr1_1 3.95(6) . 103_445 n
Bi1_1 Sr1_1 3.90(5) . 103_455 n
Bi1_1 Sr1_1 3.95(5) . 103_545 n
Bi1_1 Sr1_1 3.90(6) . 103_555 n
Bi1_1 O2 2.246(9) . 1_655 n
Bi1_1 O2 2.278(9) . 4_645 n
Bi1_1 O2 2.274(9) . 102_555 n
Bi1_1 O2 2.344(10) . 103_555 n
Bi1_1 O4 2.901(10) . 4_535 n
Bi1_1 O4 2.987(9) . 102_465 n
Bi1_1 O4 2.913(9) . 102_565 n
Sr1_1 Bi1_1 0.518(14) . 1_555 n
Sr1_1 Bi1_1 4.00(4) . 4_545 n
Sr1_1 Bi1_1 4.01(5) . 4_555 n
Sr1_1 Bi1_1 4.00(4) . 102_455 n
Sr1_1 Bi1_1 4.00(4) . 102_555 n
Sr1_1 Bi1_1 3.95(5) . 103_445 n
Sr1_1 Bi1_1 3.90(6) . 103_455 n
Sr1_1 Bi1_1 3.95(6) . 103_545 n
Sr1_1 Bi1_1 3.90(5) . 103_555 n
Sr1_1 Sr1_1 4.396(22) . 4_545 n
Sr1_1 Sr1_1 4.396(22) . 4_555 n
Sr1_1 Sr1_1 4.395(22) . 102_455 n
Sr1_1 Sr1_1 4.395(22) . 102_555 n
Sr1_1 Sr1_1 3.92(9) . 103_445 n
Sr1_1 Sr1_1 3.87(9) . 103_455 n
Sr1_1 Sr1_1 3.92(9) . 103_545 n
Sr1_1 Sr1_1 3.87(9) . 103_555 n
Sr1_1 Sr2_1 4.496(14) . 1_645 n
Sr1_1 Nb1_1 3.64(5) . 4_635 n
Sr1_1 Nb1_1 3.63(5) . 4_645 n
Sr1_1 Nb1_1 3.62(4) . 102_565 n
Sr1_1 Nb1_1 3.64(4) . 102_665 n
Sr1_1 Ti1_1 3.64(5) . 4_635 n
Sr1_1 Ti1_1 3.63(5) . 4_645 n
Sr1_1 Ti1_1 3.62(4) . 102_565 n
Sr1_1 Ti1_1 3.64(4) . 102_665 n
Sr1_1 O2 2.57(4) . 1_655 n
Sr1_1 O2 2.58(5) . 4_645 n
Sr1_1 O2 2.58(4) . 102_555 n
Sr1_1 O2 2.65(5) . 103_555 n
Sr1_1 O4 2.75(6) . 4_535 n
Sr1_1 O4 2.86(6) . 4_545 n
Sr1_1 O4 2.85(5) . 102_465 n
Sr1_1 O4 2.77(5) . 102_565 n
Sr1_1 O5 3.385(32) . 1_655 n
Sr1_1 O5 3.331(35) . 103_555 n
Sr1_1 O6 3.19(4) . 2_656 n
Sr1_1 O6 3.342(33) . 104_546 n
Sr2_1 Sr1_1 4.496(14) . 1_465 n
Sr2_1 Sr2_1 4.1846(26) . 2_575 n
Sr2_1 Sr2_1 3.931(11) . 103_465 n
Sr2_1 Sr2_1 3.858(11) . 103_475 n
Sr2_1 Sr2_1 3.931(11) . 103_565 n
Sr2_1 Sr2_1 3.858(11) . 103_575 n
Sr2_1 Bi2_1 4.1846(26) . 2_575 n
Sr2_1 Bi2_1 3.931(11) . 103_465 n
Sr2_1 Bi2_1 3.858(11) . 103_475 n
Sr2_1 Bi2_1 3.931(11) . 103_565 n
Sr2_1 Bi2_1 3.858(11) . 103_575 n
Sr2_1 Nb1_1 3.495(8) . 4_545 n
Sr2_1 Nb1_1 3.472(8) . 4_555 n
Sr2_1 Nb1_1 3.438(6) . 102_475 n
Sr2_1 Nb1_1 3.526(6) . 102_575 n
Sr2_1 Ti1_1 3.495(8) . 4_545 n
Sr2_1 Ti1_1 3.472(8) . 4_555 n
Sr2_1 Ti1_1 3.438(6) . 102_475 n
Sr2_1 Ti1_1 3.526(6) . 102_575 n
Sr2_1 Ti2_1 3.480(6) . 3_554 n
Sr2_1 Ti2_1 3.439(6) . 3_564 n
Sr2_1 Ti2_1 3.498(14) . 101_464 n
Sr2_1 Ti2_1 3.418(14) . 101_564 n
Sr2_1 Nb2_1 3.480(6) . 3_554 n
Sr2_1 Nb2_1 3.439(6) . 3_564 n
Sr2_1 Nb2_1 3.498(14) . 101_464 n
Sr2_1 Nb2_1 3.418(14) . 101_564 n
Sr2_1 O1 3.045(7) . 1_465 n
Sr2_1 O1 3.084(7) . 2_465 n
Sr2_1 O1 2.650(7) . 103_465 n
Sr2_1 O1 2.686(7) . 104_455 n
Sr2_1 O3 2.663(10) . 4_545 n
Sr2_1 O3 2.855(10) . 4_555 n
Sr2_1 O3 2.787(8) . 102_475 n
Sr2_1 O3 2.736(8) . 102_575 n
Sr2_1 O5 2.663(7) . 1_565 n
Sr2_1 O5 2.550(6) . 103_465 n
Sr2_1 O6 2.654(7) . 2_566 n
Sr2_1 O6 2.794(6) . 104_456 n
Bi2_1 Sr2_1 4.1846(26) . 2_575 n
Bi2_1 Sr2_1 3.931(11) . 103_465 n
Bi2_1 Sr2_1 3.858(11) . 103_475 n
Bi2_1 Sr2_1 3.931(11) . 103_565 n
Bi2_1 Sr2_1 3.858(11) . 103_575 n
Bi2_1 Nb1_1 3.495(8) . 4_545 n
Bi2_1 Nb1_1 3.472(8) . 4_555 n
Bi2_1 Nb1_1 3.438(6) . 102_475 n
Bi2_1 Nb1_1 3.526(6) . 102_575 n
Bi2_1 Ti1_1 3.495(8) . 4_545 n
Bi2_1 Ti1_1 3.472(8) . 4_555 n
Bi2_1 Ti1_1 3.438(6) . 102_475 n
Bi2_1 Ti1_1 3.526(6) . 102_575 n
Bi2_1 Ti2_1 3.480(6) . 3_554 n
Bi2_1 Ti2_1 3.439(6) . 3_564 n
Bi2_1 Ti2_1 3.498(14) . 101_464 n
Bi2_1 Ti2_1 3.418(14) . 101_564 n
Bi2_1 Nb2_1 3.480(6) . 3_554 n
Bi2_1 Nb2_1 3.439(6) . 3_564 n
Bi2_1 Nb2_1 3.498(14) . 101_464 n
Bi2_1 Nb2_1 3.418(14) . 101_564 n
Bi2_1 O1 2.650(7) . 103_465 n
Bi2_1 O1 2.686(7) . 104_455 n
Bi2_1 O3 2.663(10) . 4_545 n
Bi2_1 O3 2.855(10) . 4_555 n
Bi2_1 O3 2.787(8) . 102_475 n
Bi2_1 O3 2.736(8) . 102_575 n
Bi2_1 O5 2.663(7) . 1_565 n
Bi2_1 O5 2.550(6) . 103_465 n
Bi2_1 O6 2.654(7) . 2_566 n
Bi2_1 O6 2.794(6) . 104_456 n
Nb1_1 Sr1_1 3.63(5) . 4_455 n
Nb1_1 Sr1_1 3.64(5) . 4_465 n
Nb1_1 Sr1_1 3.64(4) . 102_365 n
Nb1_1 Sr1_1 3.62(4) . 102_465 n
Nb1_1 Sr2_1 3.472(8) . 4_545 n
Nb1_1 Sr2_1 3.495(8) . 4_555 n
Nb1_1 Sr2_1 3.526(6) . 102_475 n
Nb1_1 Sr2_1 3.438(6) . 102_575 n
Nb1_1 Bi2_1 3.472(8) . 4_545 n
Nb1_1 Bi2_1 3.495(8) . 4_555 n
Nb1_1 Bi2_1 3.526(6) . 102_475 n
Nb1_1 Bi2_1 3.438(6) . 102_575 n
Nb1_1 O3 2.2910(21) . 1_555 n
Nb1_1 O4 1.8273(27) . 1_455 n
Nb1_1 O5 1.949(9) . 4_555 n
Nb1_1 O5 2.035(9) . 102_465 n
Nb1_1 O6 1.909(8) . 3_564 n
Nb1_1 O6 2.011(9) . 101_464 n
Ti1_1 Sr1_1 3.63(5) . 4_455 n
Ti1_1 Sr1_1 3.64(5) . 4_465 n
Ti1_1 Sr1_1 3.64(4) . 102_365 n
Ti1_1 Sr1_1 3.62(4) . 102_465 n
Ti1_1 Sr2_1 3.472(8) . 4_545 n
Ti1_1 Sr2_1 3.495(8) . 4_555 n
Ti1_1 Sr2_1 3.526(6) . 102_475 n
Ti1_1 Sr2_1 3.438(6) . 102_575 n
Ti1_1 Bi2_1 3.472(8) . 4_545 n
Ti1_1 Bi2_1 3.495(8) . 4_555 n
Ti1_1 Bi2_1 3.526(6) . 102_475 n
Ti1_1 Bi2_1 3.438(6) . 102_575 n
Ti1_1 O3 2.2910(21) . 1_555 n
Ti1_1 O4 1.8273(27) . 1_455 n
Ti1_1 O5 1.949(9) . 4_555 n
Ti1_1 O5 2.035(9) . 102_465 n
Ti1_1 O6 1.909(8) . 3_564 n
Ti1_1 O6 2.011(9) . 101_464 n
Ti2_1 Sr2_1 3.480(6) . 3_555 n
Ti2_1 Sr2_1 3.439(6) . 3_565 n
Ti2_1 Sr2_1 3.439(6) . 4_535 n
Ti2_1 Sr2_1 3.480(6) . 4_545 n
Ti2_1 Sr2_1 3.418(14) . 101_445 n
Ti2_1 Sr2_1 3.498(14) . 101_545 n
Ti2_1 Sr2_1 3.418(14) . 102_465 n
Ti2_1 Sr2_1 3.498(14) . 102_565 n
Ti2_1 Bi2_1 3.480(6) . 3_555 n
Ti2_1 Bi2_1 3.439(6) . 3_565 n
Ti2_1 Bi2_1 3.439(6) . 4_535 n
Ti2_1 Bi2_1 3.480(6) . 4_545 n
Ti2_1 Bi2_1 3.418(14) . 101_445 n
Ti2_1 Bi2_1 3.498(14) . 101_545 n
Ti2_1 Bi2_1 3.418(14) . 102_465 n
Ti2_1 Bi2_1 3.498(14) . 102_565 n
Ti2_1 O1 1.921(15) . 3_455 n
Ti2_1 O1 1.921(15) . 4_445 n
Ti2_1 O1 2.007(12) . 101_455 n
Ti2_1 O1 2.007(12) . 102_455 n
Ti2_1 O3 1.9405(18) . 1_545 n
Ti2_1 O3 1.9405(18) . 2_566 n
Nb2_1 Sr2_1 3.480(6) . 3_555 n
Nb2_1 Sr2_1 3.439(6) . 3_565 n
Nb2_1 Sr2_1 3.439(6) . 4_535 n
Nb2_1 Sr2_1 3.480(6) . 4_545 n
Nb2_1 Sr2_1 3.418(14) . 101_445 n
Nb2_1 Sr2_1 3.498(14) . 101_545 n
Nb2_1 Sr2_1 3.418(14) . 102_465 n
Nb2_1 Sr2_1 3.498(14) . 102_565 n
Nb2_1 Bi2_1 3.480(6) . 3_555 n
Nb2_1 Bi2_1 3.439(6) . 3_565 n
Nb2_1 Bi2_1 3.439(6) . 4_535 n
Nb2_1 Bi2_1 3.480(6) . 4_545 n
Nb2_1 Bi2_1 3.418(14) . 101_445 n
Nb2_1 Bi2_1 3.498(14) . 101_545 n
Nb2_1 Bi2_1 3.418(14) . 102_465 n
Nb2_1 Bi2_1 3.498(14) . 102_565 n
Nb2_1 O1 1.921(15) . 3_455 n
Nb2_1 O1 1.921(15) . 4_445 n
Nb2_1 O1 2.007(12) . 101_455 n
Nb2_1 O1 2.007(12) . 102_455 n
Nb2_1 O3 1.9405(18) . 1_545 n
Nb2_1 O3 1.9405(18) . 2_566 n
O1 Sr2_1 3.045(7) . 1_645 n
O1 Sr2_1 3.084(7) . 2_665 n
O1 Sr2_1 2.650(7) . 103_565 n
O1 Sr2_1 2.686(7) . 104_545 n
O1 Bi2_1 2.650(7) . 103_565 n
O1 Bi2_1 2.686(7) . 104_545 n
O1 Ti2_1 1.921(15) . 3_654 n
O1 Ti2_1 2.007(12) . 101_554 n
O1 Nb2_1 1.921(15) . 3_654 n
O1 Nb2_1 2.007(12) . 101_554 n
O2 Bi1_1 2.246(9) . 1_455 n
O2 Bi1_1 2.278(9) . 4_455 n
O2 Bi1_1 2.274(9) . 102_455 n
O2 Bi1_1 2.344(10) . 103_455 n
O2 Sr1_1 2.57(4) . 1_455 n
O2 Sr1_1 2.58(5) . 4_455 n
O2 Sr1_1 2.58(4) . 102_455 n
O2 Sr1_1 2.65(5) . 103_455 n
O3 Sr2_1 2.855(10) . 4_545 n
O3 Sr2_1 2.663(10) . 4_555 n
O3 Sr2_1 2.736(8) . 102_475 n
O3 Sr2_1 2.787(8) . 102_575 n
O3 Bi2_1 2.855(10) . 4_545 n
O3 Bi2_1 2.663(10) . 4_555 n
O3 Bi2_1 2.736(8) . 102_475 n
O3 Bi2_1 2.787(8) . 102_575 n
O3 Nb1_1 2.2910(21) . 1_555 n
O3 Ti1_1 2.2910(21) . 1_555 n
O3 Ti2_1 1.9405(18) . 1_565 n
O3 Nb2_1 1.9405(18) . 1_565 n
O4 Bi1_1 2.901(10) . 4_565 n
O4 Bi1_1 2.913(9) . 102_465 n
O4 Bi1_1 2.987(9) . 102_565 n
O4 Sr1_1 2.86(6) . 4_555 n
O4 Sr1_1 2.75(6) . 4_565 n
O4 Sr1_1 2.77(5) . 102_465 n
O4 Sr1_1 2.85(5) . 102_565 n
O4 Nb1_1 1.8273(27) . 1_655 n
O4 Ti1_1 1.8273(27) . 1_655 n
O5 Sr1_1 3.385(32) . 1_455 n
O5 Sr1_1 3.331(35) . 103_455 n
O5 Sr2_1 2.663(7) . 1_545 n
O5 Sr2_1 2.550(6) . 103_565 n
O5 Bi2_1 2.663(7) . 1_545 n
O5 Bi2_1 2.550(6) . 103_565 n
O5 Nb1_1 1.949(9) . 4_545 n
O5 Nb1_1 2.035(9) . 102_565 n
O5 Ti1_1 1.949(9) . 4_545 n
O5 Ti1_1 2.035(9) . 102_565 n
O6 Sr1_1 3.19(4) . 2_456 n
O6 Sr1_1 3.342(33) . 104_456 n
O6 Sr2_1 2.654(7) . 2_566 n
O6 Sr2_1 2.794(6) . 104_546 n
O6 Bi2_1 2.654(7) . 2_566 n
O6 Bi2_1 2.794(6) . 104_546 n
O6 Nb1_1 1.909(8) . 3_565 n
O6 Nb1_1 2.011(9) . 101_545 n
O6 Ti1_1 1.909(8) . 3_565 n
O6 Ti1_1 2.011(9) . 101_545 n
